data_4327525
loop_
_publ_author_name
'Bor-Hunn Huang'
'Te-Liang Yu'
'Yi-Lun Huang'
'Bao-Tsan Ko'
'Chu-Chieh Lin'

_publ_section_title
;
 Reactions of Amides with Organoaluminum Compounds: Factors Affecting the
 Coordination Mode of Aluminum Amidates
;
_journal_name_full 'Inorganic Chemistry'
_journal_page_first 2987
_journal_page_last 2994
_journal_paper_doi 10.1021/ic011072+
_journal_volume 41
_journal_year 2002
_chemical_formula_sum 'C19 H27 Al2 N O2'
_chemical_formula_weight 355.38
_chemical_name_systematic
;
  ?
;
_space_group_IT_number 14
_symmetry_cell_setting monoclinic
_symmetry_space_group_name_Hall '-P 2yn'
_symmetry_space_group_name_H-M 'P 1 21/n 1'
_atom_sites_solution_hydrogens geom
_atom_sites_solution_primary direct
_atom_sites_solution_secondary difmap
_audit_creation_method SHELXL-97
_cell_angle_alpha 90.00
_cell_angle_beta 97.741(2)
_cell_angle_gamma 90.00
_cell_formula_units_Z 4
_cell_length_a 10.1704(9)
_cell_length_b 20.4082(18)
_cell_length_c 10.2328(9)
_cell_measurement_reflns_used 4216
_cell_measurement_temperature 293(2)
_cell_measurement_theta_max 25.623
_cell_measurement_theta_min 2.647
_cell_volume 2104.6(3)
_computing_cell_refinement 'Bruker SMART'
_computing_data_collection 'Bruker SMART'
_computing_data_reduction 'Bruker SHELXTL'
_computing_molecular_graphics 'Bruker SHELXTL'
_computing_publication_material 'Bruker SHELXTL'
_computing_structure_refinement 'SHELXL-97 (Sheldrick, 1997)'
_computing_structure_solution 'SHELXS-97 (Sheldrick, 1990)'
_diffrn_ambient_temperature 293(2)
_diffrn_measured_fraction_theta_full 0.994
_diffrn_measured_fraction_theta_max 0.994
_diffrn_measurement_device_type 'CCD area detector'
_diffrn_measurement_method 'phi and omega scans'
_diffrn_radiation_monochromator graphite
_diffrn_radiation_source 'fine-focus sealed tube'
_diffrn_radiation_type MoK\a
_diffrn_radiation_wavelength 0.71073
_diffrn_reflns_av_R_equivalents 0.0282
_diffrn_reflns_av_sigmaI/netI 0.0288
_diffrn_reflns_limit_h_max 12
_diffrn_reflns_limit_h_min -12
_diffrn_reflns_limit_k_max 23
_diffrn_reflns_limit_k_min -25
_diffrn_reflns_limit_l_max 12
_diffrn_reflns_limit_l_min -12
_diffrn_reflns_number 11799
_diffrn_reflns_theta_full 26.03
_diffrn_reflns_theta_max 26.03
_diffrn_reflns_theta_min 2.24
_exptl_absorpt_coefficient_mu 0.148
_exptl_absorpt_correction_T_max 1.000
_exptl_absorpt_correction_T_min 0.241
_exptl_absorpt_correction_type SADABS
_exptl_crystal_colour colorless
_exptl_crystal_density_diffrn 1.122
_exptl_crystal_description parallelpiped
_exptl_crystal_F_000 760
_exptl_crystal_size_max 0.60
_exptl_crystal_size_mid 0.40
_exptl_crystal_size_min 0.30
_refine_diff_density_max 0.280
_refine_diff_density_min -0.218
_refine_diff_density_rms 0.038
_refine_ls_extinction_method none
_refine_ls_goodness_of_fit_ref 1.029
_refine_ls_hydrogen_treatment mixed
_refine_ls_matrix_type full
_refine_ls_number_parameters 217
_refine_ls_number_reflns 4142
_refine_ls_number_restraints 0
_refine_ls_restrained_S_all 1.029
_refine_ls_R_factor_all 0.0664
_refine_ls_R_factor_gt 0.0431
_refine_ls_shift/su_max 0.082
_refine_ls_shift/su_mean 0.013
_refine_ls_structure_factor_coef Fsqd
_refine_ls_weighting_details 'calc w=1/[\s^2^(Fo^2^)+(0.1000P)^2^+0.0000P] where P=(Fo^2^+2Fc^2^)/3'
_refine_ls_weighting_scheme calc
_refine_ls_wR_factor_gt 0.1355
_refine_ls_wR_factor_ref 0.1548
_reflns_number_gt 2915
_reflns_number_total 4142
_reflns_threshold_expression >2sigma(I)
_cod_data_source_file ic0110722B_14.cif
_cod_data_source_block 16
_cod_database_code 4327525

loop_
_symmetry_equiv_pos_as_xyz
'x, y, z'
'-x+1/2, y+1/2, -z+1/2'
'-x, -y, -z'
'x-1/2, -y-1/2, z-1/2'

loop_
_atom_site_label
_atom_site_type_symbol
_atom_site_fract_x
_atom_site_fract_y
_atom_site_fract_z
_atom_site_U_iso_or_equiv
_atom_site_adp_type
_atom_site_occupancy
_atom_site_symmetry_multiplicity
_atom_site_calc_flag
_atom_site_refinement_flags
Al1 Al 0.22064(6) 0.04622(3) 0.69574(6) 0.0484(2) Uani 1 1 d .
Al2 Al 0.24686(7) -0.22402(3) 0.51660(7) 0.0555(2) Uani 1 1 d .
O1 O 0.28229(15) -0.13426(7) 0.54348(14) 0.0544(4) Uani 1 1 d .
O2 O 0.32512(16) 0.09502(7) 0.58459(14) 0.0596(4) Uani 1 1 d .
N N 0.25943(16) -0.02506(7) 0.58396(15) 0.0433(4) Uani 1 1 d .
C1 C 0.0426(3) 0.07924(13) 0.6479(3) 0.0751(7) Uani 1 1 d .
H1A H 0.0156 0.0725 0.5553 0.113 Uiso 1 1 calc R
H1B H 0.0407 0.1252 0.6672 0.113 Uiso 1 1 calc R
H1C H -0.0169 0.0564 0.6974 0.113 Uiso 1 1 calc R
C2 C 0.3148(3) 0.05039(13) 0.8732(2) 0.0705(7) Uani 1 1 d .
H2A H 0.4013 0.0314 0.8746 0.106 Uiso 1 1 calc R
H2B H 0.2663 0.0266 0.9319 0.106 Uiso 1 1 calc R
H2C H 0.3236 0.0953 0.9009 0.106 Uiso 1 1 calc R
C3 C 0.24904(19) -0.08770(9) 0.61313(18) 0.0438(4) Uani 1 1 d .
C4 C 0.1987(2) -0.10151(10) 0.7414(2) 0.0520(5) Uani 1 1 d .
C5 C 0.0755(3) -0.08020(13) 0.7639(3) 0.0725(7) Uani 1 1 d .
H5A H 0.0199 -0.0584 0.6984 0.087 Uiso 1 1 calc R
C6 C 0.0352(4) -0.09196(18) 0.8871(3) 0.1017(11) Uani 1 1 d .
H6A H -0.0480 -0.0782 0.9039 0.122 Uiso 1 1 calc R
C7 C 0.1190(4) -0.12409(17) 0.9839(3) 0.0993(11) Uani 1 1 d .
H7A H 0.0926 -0.1308 1.0664 0.119 Uiso 1 1 calc R
C8 C 0.2389(4) -0.14593(15) 0.9599(3) 0.0862(9) Uani 1 1 d .
H8A H 0.2941 -0.1680 1.0254 0.103 Uiso 1 1 calc R
C9 C 0.2791(3) -0.13557(12) 0.8392(2) 0.0668(6) Uani 1 1 d .
H9A H 0.3609 -0.1515 0.8225 0.080 Uiso 1 1 calc R
C10 C 0.30389(19) -0.00259(10) 0.46497(17) 0.0431(4) Uani 1 1 d .
C11 C 0.3106(2) -0.03843(11) 0.3504(2) 0.0549(5) Uani 1 1 d .
H11A H 0.2889 -0.0827 0.3467 0.066 Uiso 1 1 calc R
C12 C 0.3501(3) -0.00726(13) 0.2415(2) 0.0698(7) Uani 1 1 d .
H12A H 0.3534 -0.0309 0.1644 0.084 Uiso 1 1 calc R
C13 C 0.3840(3) 0.05749(14) 0.2455(2) 0.0777(8) Uani 1 1 d .
H13A H 0.4113 0.0772 0.1718 0.093 Uiso 1 1 calc R
C14 C 0.3781(3) 0.09411(12) 0.3587(2) 0.0675(7) Uani 1 1 d .
H14A H 0.4008 0.1383 0.3622 0.081 Uiso 1 1 calc R
C15 C 0.3378(2) 0.06298(10) 0.46532(19) 0.0497(5) Uani 1 1 d .
C16 C 0.3542(4) 0.16421(13) 0.5961(3) 0.1028(12) Uani 1 1 d .
H16A H 0.4074 0.1768 0.5296 0.154 Uiso 1 1 calc R
H16B H 0.4016 0.1732 0.6817 0.154 Uiso 1 1 calc R
H16C H 0.2727 0.1886 0.5844 0.154 Uiso 1 1 calc R
C17 C 0.3876(3) -0.26805(13) 0.6347(3) 0.0838(8) Uani 1 1 d .
H17A H 0.4723 -0.2576 0.6085 0.126 Uiso 1 1 calc R
H17B H 0.3741 -0.3146 0.6299 0.126 Uiso 1 1 calc R
H17C H 0.3853 -0.2535 0.7236 0.126 Uiso 1 1 calc R
C18 C 0.0663(3) -0.24208(15) 0.5572(3) 0.0883(9) Uani 1 1 d .
H18A H 0.0028 -0.2194 0.4953 0.132 Uiso 1 1 calc R
H18B H 0.0586 -0.2273 0.6449 0.132 Uiso 1 1 calc R
H18C H 0.0494 -0.2883 0.5512 0.132 Uiso 1 1 calc R
C19 C 0.2658(3) -0.23442(14) 0.3291(3) 0.0863(9) Uani 1 1 d .
H19A H 0.3557 -0.2252 0.3162 0.130 Uiso 1 1 calc R
H19B H 0.2070 -0.2046 0.2775 0.130 Uiso 1 1 calc R
H19C H 0.2439 -0.2786 0.3021 0.130 Uiso 1 1 calc R

loop_
_atom_site_aniso_label
_atom_site_aniso_U_11
_atom_site_aniso_U_22
_atom_site_aniso_U_33
_atom_site_aniso_U_23
_atom_site_aniso_U_13
_atom_site_aniso_U_12
Al1 0.0549(4) 0.0484(4) 0.0409(3) -0.0048(2) 0.0027(3) 0.0005(3)
Al2 0.0610(4) 0.0431(4) 0.0609(4) 0.0015(3) 0.0031(3) 0.0014(3)
O1 0.0679(9) 0.0420(8) 0.0555(8) 0.0018(6) 0.0161(7) 0.0040(7)
O2 0.0794(11) 0.0475(8) 0.0518(8) -0.0041(6) 0.0079(7) -0.0156(7)
N 0.0501(9) 0.0417(9) 0.0379(8) 0.0022(6) 0.0055(7) -0.0011(7)
C1 0.0651(15) 0.0705(16) 0.0855(18) -0.0190(13) -0.0050(13) 0.0118(13)
C2 0.0850(18) 0.0780(17) 0.0461(12) -0.0073(11) 0.0002(12) 0.0040(13)
C3 0.0456(11) 0.0429(10) 0.0420(10) 0.0037(8) 0.0025(8) -0.0018(8)
C4 0.0634(13) 0.0467(11) 0.0474(11) 0.0017(9) 0.0131(10) -0.0068(10)
C5 0.0704(16) 0.0804(18) 0.0704(15) 0.0099(13) 0.0226(13) -0.0036(13)
C6 0.095(2) 0.122(3) 0.099(2) 0.004(2) 0.055(2) -0.010(2)
C7 0.134(3) 0.105(2) 0.0654(18) 0.0167(16) 0.0386(19) -0.019(2)
C8 0.118(3) 0.085(2) 0.0564(15) 0.0178(13) 0.0151(16) -0.0040(18)
C9 0.0875(18) 0.0632(15) 0.0498(12) 0.0101(11) 0.0091(12) 0.0019(13)
C10 0.0431(10) 0.0471(11) 0.0383(10) 0.0045(8) 0.0031(8) -0.0014(8)
C11 0.0640(13) 0.0567(13) 0.0448(11) -0.0030(9) 0.0099(10) -0.0060(10)
C12 0.0874(18) 0.0802(17) 0.0445(12) -0.0056(11) 0.0187(12) -0.0175(14)
C13 0.0910(19) 0.093(2) 0.0507(13) 0.0150(13) 0.0157(13) -0.0221(15)
C14 0.0800(17) 0.0648(15) 0.0566(14) 0.0120(11) 0.0052(12) -0.0243(12)
C15 0.0529(12) 0.0511(12) 0.0437(11) 0.0019(9) 0.0013(9) -0.0066(9)
C16 0.164(3) 0.0561(16) 0.093(2) -0.0198(15) 0.036(2) -0.0394(19)
C17 0.091(2) 0.0614(16) 0.094(2) 0.0070(14) -0.0040(16) 0.0178(14)
C18 0.0786(18) 0.0795(19) 0.106(2) 0.0184(16) 0.0096(17) -0.0117(15)
C19 0.097(2) 0.086(2) 0.0746(18) -0.0242(14) 0.0037(16) -0.0019(16)

loop_
_atom_type_symbol
_atom_type_description
_atom_type_scat_dispersion_real
_atom_type_scat_dispersion_imag
_atom_type_scat_source
C C 0.0033 0.0016 'International Tables Vol C Tables 4.2.6.8 and 6.1.1.4'
H H 0.0000 0.0000 'International Tables Vol C Tables 4.2.6.8 and 6.1.1.4'
N N 0.0061 0.0033 'International Tables Vol C Tables 4.2.6.8 and 6.1.1.4'
O O 0.0106 0.0060 'International Tables Vol C Tables 4.2.6.8 and 6.1.1.4'
Al Al 0.0645 0.0514 'International Tables Vol C Tables 4.2.6.8 and 6.1.1.4'

loop_
_geom_angle_atom_site_label_1
_geom_angle_atom_site_label_2
_geom_angle_atom_site_label_3
_geom_angle
N Al1 O2 82.35(7)
N Al1 C1 111.92(9)
O2 Al1 C1 103.99(10)
N Al1 C2 118.37(10)
O2 Al1 C2 106.68(10)
C1 Al1 C2 123.39(12)
O1 Al2 C19 101.89(10)
O1 Al2 C17 104.27(10)
C19 Al2 C17 113.13(14)
O1 Al2 C18 108.48(11)
C19 Al2 C18 113.70(14)
C17 Al2 C18 114.05(14)
C3 O1 Al2 139.13(13)
C15 O2 C16 118.93(17)
C15 O2 Al1 113.13(12)
C16 O2 Al1 125.33(15)
C3 N C10 123.17(16)
C3 N Al1 124.66(13)
C10 N Al1 112.17(12)
O1 C3 N 124.48(17)
O1 C3 C4 120.17(17)
N C3 C4 115.31(17)
C5 C4 C9 119.9(2)
C5 C4 C3 120.9(2)
C9 C4 C3 119.2(2)
C4 C5 C6 118.7(3)
C5 C6 C7 120.0(3)
C8 C7 C6 120.7(3)
C7 C8 C9 119.9(3)
C4 C9 C8 120.6(3)
C15 C10 C11 118.08(17)
C15 C10 N 114.55(16)
C11 C10 N 127.31(18)
C12 C11 C10 119.2(2)
C13 C12 C11 121.3(2)
C12 C13 C14 120.5(2)
C13 C14 C15 117.8(2)
C14 C15 C10 123.2(2)
C14 C15 O2 123.2(2)
C10 C15 O2 113.63(16)

loop_
_geom_bond_atom_site_label_1
_geom_bond_atom_site_label_2
_geom_bond_distance
Al1 N 1.9241(16)
Al1 O2 1.9339(16)
Al1 C1 1.932(3)
Al1 C2 1.937(2)
Al2 O1 1.8802(16)
Al2 C19 1.965(3)
Al2 C17 1.962(3)
Al2 C18 1.972(3)
O1 C3 1.261(2)
O2 C15 1.406(2)
O2 C16 1.444(3)
N C3 1.320(2)
N C10 1.430(2)
C3 C4 1.498(3)
C4 C5 1.375(3)
C4 C9 1.390(3)
C5 C6 1.397(4)
C6 C7 1.382(5)
C7 C8 1.351(5)
C8 C9 1.368(3)
C10 C15 1.382(3)
C10 C11 1.392(3)
C11 C12 1.388(3)
C12 C13 1.365(4)
C13 C14 1.386(3)
C14 C15 1.373(3)
